data_2233560
loop_
_publ_author_name
'Mao, Qiu-Xia'
'Zhang, Chen-Guang'
'Li, Jin-Feng'

_publ_section_title
;
 2-(4-Bromo-1<i>H</i>-indol-3-yl)acetonitrile
;
_journal_coeditor_code LR2041
_journal_issue 2
_journal_name_full 'Acta Crystallographica Section E'
_journal_page_first o451
_journal_paper_doi 10.1107/S1600536811054936
_journal_volume 68
_journal_year 2012
_chemical_formula_iupac 'C10 H7 Br N2'
_chemical_formula_moiety 'C10 H7 Br N2'
_chemical_formula_sum 'C10 H7 Br N2'
_chemical_formula_weight 235.09
_chemical_name_systematic
;
2-(4-Bromo-1<i>H</i>-indol-3-yl)acetonitrile
;
_space_group_IT_number 14
_symmetry_cell_setting monoclinic
_symmetry_space_group_name_Hall '-P 2ybc'
_symmetry_space_group_name_H-M 'P 1 21/c 1'
_atom_sites_solution_hydrogens geom
_atom_sites_solution_primary direct
_atom_sites_solution_secondary difmap
_audit_creation_method SHELXL-97
_cell_angle_alpha 90.00
_cell_angle_beta 104.82(3)
_cell_angle_gamma 90.00
_cell_formula_units_Z 4
_cell_length_a 8.3971(17)
_cell_length_b 11.237(2)
_cell_length_c 9.979(2)
_cell_measurement_reflns_used 2082
_cell_measurement_temperature 293(2)
_cell_measurement_theta_max 27.48
_cell_measurement_theta_min 3.10
_cell_volume 910.3(3)
_computing_cell_refinement 'CrystalClear (Rigaku, 2005)'
_computing_data_collection 'CrystalClear (Rigaku, 2005)'
_computing_data_reduction 'CrystalClear (Rigaku, 2005)'
_computing_molecular_graphics 'DIAMOND (Brandenburg & Putz, 2005)'
_computing_publication_material 'SHELXL97 (Sheldrick, 2008)'
_computing_structure_refinement 'SHELXL97 (Sheldrick, 2008)'
_computing_structure_solution 'SHELXS97 (Sheldrick, 2008)'
_diffrn_ambient_temperature 293(2)
_diffrn_detector_area_resol_mean 13.6612
_diffrn_measured_fraction_theta_full 0.999
_diffrn_measured_fraction_theta_max 0.999
_diffrn_measurement_device_type 'Rigaku SCXmini'
_diffrn_measurement_method CCD_Profile_fitting
_diffrn_radiation_monochromator graphite
_diffrn_radiation_source 'fine-focus sealed tube'
_diffrn_radiation_type MoK\a
_diffrn_radiation_wavelength 0.71073
_diffrn_reflns_av_R_equivalents 0.1151
_diffrn_reflns_av_sigmaI/netI 0.0895
_diffrn_reflns_limit_h_max 10
_diffrn_reflns_limit_h_min -10
_diffrn_reflns_limit_k_max 14
_diffrn_reflns_limit_k_min -14
_diffrn_reflns_limit_l_max 12
_diffrn_reflns_limit_l_min -12
_diffrn_reflns_number 9047
_diffrn_reflns_theta_full 27.48
_diffrn_reflns_theta_max 27.48
_diffrn_reflns_theta_min 3.10
_diffrn_standards_decay_% 0
_diffrn_standards_interval_count 2
_diffrn_standards_interval_time 150
_exptl_absorpt_coefficient_mu 4.464
_exptl_absorpt_correction_T_max 0.983
_exptl_absorpt_correction_T_min 0.983
_exptl_absorpt_correction_type multi-scan
_exptl_absorpt_process_details '(CrystalClear; Rigaku, 2005)'
_exptl_crystal_colour colourless
_exptl_crystal_density_diffrn 1.715
_exptl_crystal_density_method 'not measured'
_exptl_crystal_description prism
_exptl_crystal_F_000 464
_exptl_crystal_size_max 0.20
_exptl_crystal_size_mid 0.20
_exptl_crystal_size_min 0.20
_refine_diff_density_max 0.635
_refine_diff_density_min -1.836
_refine_ls_extinction_method none
_refine_ls_goodness_of_fit_ref 1.092
_refine_ls_hydrogen_treatment constr
_refine_ls_matrix_type full
_refine_ls_number_parameters 118
_refine_ls_number_reflns 2082
_refine_ls_number_restraints 0
_refine_ls_restrained_S_all 1.092
_refine_ls_R_factor_all 0.1018
_refine_ls_R_factor_gt 0.0733
_refine_ls_shift/su_max 0.000
_refine_ls_shift/su_mean 0.000
_refine_ls_structure_factor_coef Fsqd
_refine_ls_weighting_details 'calc w=1/[\s^2^(Fo^2^)+(0.0915P)^2^+0.0000P] where P=(Fo^2^+2Fc^2^)/3'
_refine_ls_weighting_scheme calc
_refine_ls_wR_factor_gt 0.1702
_refine_ls_wR_factor_ref 0.1880
_reflns_number_gt 1489
_reflns_number_total 2082
_reflns_threshold_expression I>2sigma(I)
_cod_data_source_file lr2041.cif
_cod_data_source_block I
_cod_original_cell_volume 910.2(3)
_cod_original_sg_symbol_H-M 'P 21/c'
_cod_database_code 2233560
_cod_database_fobs_code 2233560

loop_
_symmetry_equiv_pos_as_xyz
'x, y, z'
'-x, y+1/2, -z+1/2'
'-x, -y, -z'
'x, -y-1/2, z-1/2'

loop_
_atom_site_type_symbol
_atom_site_label
_atom_site_fract_x
_atom_site_fract_y
_atom_site_fract_z
_atom_site_U_iso_or_equiv
_atom_site_adp_type
_atom_site_calc_flag
_atom_site_refinement_flags
_atom_site_occupancy
_atom_site_symmetry_multiplicity
Br Br1 0.72608(9) 1.02919(6) 0.23625(7) 0.0565(3) Uani d . 1 1
C C10 0.9402(7) 0.9743(4) 0.2351(5) 0.0344(12) Uani d . 1 1
N N1 1.1261(6) 0.7932(4) 0.0298(5) 0.0433(11) Uani d . 1 1
H H1A 1.2109 0.7600 0.0124 0.052 Uiso calc R 1 1
C C5 0.9637(6) 0.8989(4) 0.1306(5) 0.0285(10) Uani d . 1 1
C C2 0.8646(6) 0.8483(4) 0.0068(5) 0.0341(11) Uani d . 1 1
C C9 1.0709(8) 1.0096(4) 0.3397(6) 0.0447(14) Uani d . 1 1
H H9A 1.0531 1.0623 0.4063 0.054 Uiso calc R 1 1
C C6 1.1290(6) 0.8616(4) 0.1422(5) 0.0333(11) Uani d . 1 1
C C8 1.2297(8) 0.9690(5) 0.3493(7) 0.0520(15) Uani d . 1 1
H H8A 1.3158 0.9924 0.4234 0.062 Uiso calc R 1 1
C C1 0.9703(8) 0.7850(5) -0.0511(6) 0.0410(13) Uani d . 1 1
H H1B 0.9393 0.7426 -0.1338 0.049 Uiso calc R 1 1
C C3 0.6815(6) 0.8582(5) -0.0559(5) 0.0439(13) Uani d . 1 1
H H3A 0.6489 0.9410 -0.0547 0.053 Uiso calc R 1 1
H H3B 0.6565 0.8326 -0.1519 0.053 Uiso calc R 1 1
C C4 0.5863(7) 0.7872(5) 0.0176(6) 0.0444(13) Uani d . 1 1
N N2 0.5110(7) 0.7337(5) 0.0738(6) 0.0608(14) Uani d . 1 1
C C7 1.2599(7) 0.8940(6) 0.2491(5) 0.0490(15) Uani d . 1 1
H H7A 1.3656 0.8664 0.2540 0.059 Uiso calc R 1 1

loop_
_atom_site_aniso_label
_atom_site_aniso_U_11
_atom_site_aniso_U_22
_atom_site_aniso_U_33
_atom_site_aniso_U_12
_atom_site_aniso_U_13
_atom_site_aniso_U_23
Br1 0.0551(5) 0.0581(5) 0.0607(5) 0.0174(3) 0.0226(4) -0.0069(3)
C10 0.038(3) 0.033(3) 0.035(3) 0.004(2) 0.014(2) 0.007(2)
N1 0.047(3) 0.040(2) 0.052(3) 0.008(2) 0.029(3) 0.0010(19)
C5 0.033(3) 0.024(2) 0.031(2) 0.0024(17) 0.010(2) 0.0062(17)
C2 0.039(3) 0.034(3) 0.029(2) -0.006(2) 0.008(2) 0.0037(19)
C9 0.062(4) 0.035(3) 0.038(3) -0.005(2) 0.014(3) -0.004(2)
C6 0.033(3) 0.034(3) 0.036(3) 0.003(2) 0.015(2) 0.011(2)
C8 0.044(4) 0.061(4) 0.043(3) -0.012(3) -0.004(3) 0.007(3)
C1 0.060(4) 0.036(3) 0.032(3) -0.005(2) 0.020(3) -0.002(2)
C3 0.045(3) 0.052(3) 0.031(3) -0.009(3) 0.002(2) 0.004(2)
C4 0.035(3) 0.050(3) 0.046(3) -0.001(2) 0.007(3) 0.001(2)
N2 0.045(3) 0.070(4) 0.069(4) -0.009(3) 0.017(3) 0.004(3)
C7 0.039(3) 0.051(4) 0.055(4) 0.000(2) 0.008(3) 0.013(3)

loop_
_atom_type_symbol
_atom_type_description
_atom_type_scat_dispersion_real
_atom_type_scat_dispersion_imag
_atom_type_scat_source
C C 0.0033 0.0016 'International Tables Vol C Tables 4.2.6.8 and 6.1.1.4'
H H 0.0000 0.0000 'International Tables Vol C Tables 4.2.6.8 and 6.1.1.4'
N N 0.0061 0.0033 'International Tables Vol C Tables 4.2.6.8 and 6.1.1.4'
Br Br -0.2901 2.4595 'International Tables Vol C Tables 4.2.6.8 and 6.1.1.4'

loop_
_geom_angle_atom_site_label_1
_geom_angle_atom_site_label_2
_geom_angle_atom_site_label_3
_geom_angle
C9 C10 C5 120.5(5)
C9 C10 Br1 118.5(4)
C5 C10 Br1 121.0(4)
C6 N1 C1 110.0(4)
C6 N1 H1A 125.0
C1 N1 H1A 125.0
C10 C5 C2 136.8(5)
C10 C5 C6 116.0(5)
C2 C5 C6 107.1(4)
C1 C2 C5 106.0(4)
C1 C2 C3 124.3(5)
C5 C2 C3 129.7(4)
C10 C9 C8 121.8(5)
C10 C9 H9A 119.1
C8 C9 H9A 119.1
N1 C6 C7 129.5(5)
N1 C6 C5 106.8(5)
C7 C6 C5 123.7(5)
C7 C8 C9 120.1(6)
C7 C8 H8A 119.9
C9 C8 H8A 119.9
C2 C1 N1 110.1(5)
C2 C1 H1B 125.0
N1 C1 H1B 125.0
C4 C3 C2 112.6(4)
C4 C3 H3A 109.1
C2 C3 H3A 109.1
C4 C3 H3B 109.1
C2 C3 H3B 109.1
H3A C3 H3B 107.8
N2 C4 C3 178.9(6)
C6 C7 C8 117.8(5)
C6 C7 H7A 121.1
C8 C7 H7A 121.1

loop_
_geom_bond_atom_site_label_1
_geom_bond_atom_site_label_2
_geom_bond_distance
Br1 C10 1.904(5)
C10 C9 1.365(8)
C10 C5 1.397(6)
N1 C6 1.355(6)
N1 C1 1.353(8)
N1 H1A 0.8600
C5 C2 1.420(7)
C5 C6 1.425(6)
C2 C1 1.374(7)
C2 C3 1.509(7)
C9 C8 1.389(9)
C9 H9A 0.9300
C6 C7 1.371(7)
C8 C7 1.379(9)
C8 H8A 0.9300
C1 H1B 0.9300
C3 C4 1.454(7)
C3 H3A 0.9700
C3 H3B 0.9700
C4 N2 1.121(7)
C7 H7A 0.9300

loop_
_geom_hbond_atom_site_label_D
_geom_hbond_atom_site_label_H
_geom_hbond_atom_site_label_A
_geom_hbond_site_symmetry_A
_geom_hbond_distance_DH
_geom_hbond_distance_HA
_geom_hbond_distance_DA
_geom_hbond_angle_DHA
N1 H1A N2 1_655 0.86 2.45 3.218(7) 148.4

loop_
_cod_related_entry_id
_cod_related_entry_database
_cod_related_entry_code
1 ChemSpider 9196021
